data_2234522
loop_
_publ_author_name
'El-Emam, Ali A.'
'Demirta\,s, G\"une\,s'
'Dege, Necmi'
'Al-Deeb, Omar A.'
'El-Brollosy, Nasser R.'

_publ_section_title
;
 2-[(2-Methoxyethyl)sulfanyl]-4-(2-methylpropyl)-6-oxo-1,6-dihydropyrimidine-5-carbonitrile
;
_journal_coeditor_code BT5854
_journal_issue 5
_journal_name_full 'Acta Crystallographica Section E'
_journal_page_first o1379
_journal_paper_doi 10.1107/S1600536812013372
_journal_volume 68
_journal_year 2012
_chemical_formula_iupac 'C12 H17 N3 O2 S'
_chemical_formula_moiety 'C12 H17 N3 O2 S'
_chemical_formula_sum 'C12 H17 N3 O2 S'
_chemical_formula_weight 267.35
_chemical_name_systematic
;
2-[(2-Methoxyethyl)sulfanyl]-4-(2-methylpropyl)-6-oxo-1,6-dihydropyrimidine-
5-carbonitrile
;
_space_group_IT_number 2
_symmetry_cell_setting triclinic
_symmetry_space_group_name_Hall '-P 1'
_symmetry_space_group_name_H-M 'P -1'
_atom_sites_solution_hydrogens geom
_atom_sites_solution_primary direct
_atom_sites_solution_secondary difmap
_audit_creation_method SHELXL-97
_cell_angle_alpha 85.274(8)
_cell_angle_beta 82.170(8)
_cell_angle_gamma 83.034(8)
_cell_formula_units_Z 2
_cell_length_a 5.0379(5)
_cell_length_b 10.5453(10)
_cell_length_c 13.3936(13)
_cell_measurement_reflns_used 9417
_cell_measurement_temperature 296(2)
_cell_measurement_theta_max 27.91
_cell_measurement_theta_min 3.08
_cell_volume 698.14(12)
_computing_cell_refinement 'X-AREA (Stoe & Cie, 2002)'
_computing_data_collection 'X-AREA (Stoe & Cie, 2002)'
_computing_data_reduction 'X-RED32 (Stoe & Cie, 2002)'
_computing_molecular_graphics 'ORTEP-3 for Windows (Farrugia, 1997)'
_computing_publication_material 'WinGX (Farrugia, 1999) and PLATON (Spek, 2009)'
_computing_structure_refinement 'SHELXL97 (Sheldrick, 2008)'
_computing_structure_solution 'WinGX (Farrugia, 1997) and SHELXS97 (Sheldrick, 2008)'
_diffrn_ambient_temperature 296(2)
_diffrn_measured_fraction_theta_full 0.997
_diffrn_measured_fraction_theta_max 0.997
_diffrn_measurement_device_type 'Stoe IPDS 2'
_diffrn_measurement_method 'rotation method'
_diffrn_radiation_monochromator graphite
_diffrn_radiation_source 'fine-focus sealed tube'
_diffrn_radiation_type MoK\a
_diffrn_radiation_wavelength 0.71073
_diffrn_reflns_av_R_equivalents 0.0615
_diffrn_reflns_av_sigmaI/netI 0.0542
_diffrn_reflns_limit_h_max 6
_diffrn_reflns_limit_h_min -6
_diffrn_reflns_limit_k_max 12
_diffrn_reflns_limit_k_min -12
_diffrn_reflns_limit_l_max 16
_diffrn_reflns_limit_l_min -16
_diffrn_reflns_number 6663
_diffrn_reflns_theta_full 25.99
_diffrn_reflns_theta_max 25.99
_diffrn_reflns_theta_min 3.08
_exptl_absorpt_coefficient_mu 0.230
_exptl_absorpt_correction_T_max 0.9663
_exptl_absorpt_correction_T_min 0.8590
_exptl_absorpt_correction_type integration
_exptl_absorpt_process_details '(X-RED32; Stoe & Cie, 2002)'
_exptl_crystal_colour colorless
_exptl_crystal_density_diffrn 1.272
_exptl_crystal_density_method 'not measured'
_exptl_crystal_description prism
_exptl_crystal_F_000 284
_exptl_crystal_size_max 0.68
_exptl_crystal_size_mid 0.47
_exptl_crystal_size_min 0.15
_refine_diff_density_max 0.279
_refine_diff_density_min -0.224
_refine_ls_extinction_coef 0.059(9)
_refine_ls_extinction_expression Fc^*^=kFc[1+0.001xFc^2^\l^3^/sin(2\q)]^-1/4^
_refine_ls_extinction_method 'SHELXL97 (Sheldrick, 2008)'
_refine_ls_goodness_of_fit_ref 1.023
_refine_ls_hydrogen_treatment constr
_refine_ls_matrix_type full
_refine_ls_number_parameters 164
_refine_ls_number_reflns 2725
_refine_ls_number_restraints 0
_refine_ls_restrained_S_all 1.023
_refine_ls_R_factor_all 0.0612
_refine_ls_R_factor_gt 0.0444
_refine_ls_shift/su_max 0.000
_refine_ls_shift/su_mean 0.000
_refine_ls_structure_factor_coef Fsqd
_refine_ls_weighting_details 'calc w=1/[\s^2^(Fo^2^)+(0.0743P)^2^] where P=(Fo^2^+2Fc^2^)/3'
_refine_ls_weighting_scheme calc
_refine_ls_wR_factor_gt 0.1165
_refine_ls_wR_factor_ref 0.1261
_reflns_number_gt 2090
_reflns_number_total 2725
_reflns_threshold_expression I>2\s(I)
_cod_data_source_file bt5854.cif
_cod_data_source_block I
_cod_database_code 2234522
_cod_database_fobs_code 2234522

loop_
_symmetry_equiv_pos_as_xyz
'x, y, z'
'-x, -y, -z'

loop_
_atom_site_type_symbol
_atom_site_label
_atom_site_fract_x
_atom_site_fract_y
_atom_site_fract_z
_atom_site_U_iso_or_equiv
_atom_site_adp_type
_atom_site_calc_flag
_atom_site_refinement_flags
_atom_site_occupancy
_atom_site_symmetry_multiplicity
C C1 0.6121(4) 0.32542(17) 0.13412(14) 0.0433(4) Uani d . 1 1
C C2 0.9074(4) 0.48214(16) 0.15109(15) 0.0450(4) Uani d . 1 1
C C3 0.8266(4) 0.46228(16) 0.25758(15) 0.0442(4) Uani d . 1 1
C C4 0.6474(4) 0.37554(16) 0.29360(14) 0.0437(4) Uani d . 1 1
C C5 0.9463(4) 0.53342(18) 0.32209(16) 0.0520(5) Uani d . 1 1
C C6 0.5689(4) 0.34539(18) 0.40400(14) 0.0495(5) Uani d . 1 1
H H6A 0.3788 0.3735 0.4212 0.059 Uiso calc R 1 1
H H6B 0.6694 0.3929 0.4421 0.059 Uiso calc R 1 1
C C7 0.6216(4) 0.20252(19) 0.43492(15) 0.0479(4) Uani d . 1 1
H H7 0.5092 0.1569 0.3991 0.057 Uiso calc R 1 1
C C8 0.5377(5) 0.1782(2) 0.54676(17) 0.0632(6) Uani d . 1 1
H H8A 0.3491 0.2060 0.5625 0.076 Uiso calc R 1 1
H H8B 0.6398 0.2249 0.5837 0.076 Uiso calc R 1 1
H H8C 0.5710 0.0883 0.5652 0.076 Uiso calc R 1 1
C C9 0.9103(5) 0.1502(3) 0.4063(2) 0.0851(9) Uani d . 1 1
H H9A 1.0253 0.1946 0.4393 0.102 Uiso calc R 1 1
H H9B 0.9561 0.1620 0.3344 0.102 Uiso calc R 1 1
H H9C 0.9339 0.0606 0.4267 0.102 Uiso calc R 1 1
C C10 0.3129(4) 0.1261(2) 0.12329(17) 0.0566(5) Uani d . 1 1
H H10A 0.1835 0.1737 0.1707 0.068 Uiso calc R 1 1
H H10B 0.2118 0.0853 0.0808 0.068 Uiso calc R 1 1
C C11 0.4729(5) 0.0231(2) 0.18197(18) 0.0646(6) Uani d . 1 1
H H11A 0.5673 0.0621 0.2278 0.078 Uiso calc R 1 1
H H11B 0.3517 -0.0319 0.2218 0.078 Uiso calc R 1 1
C C12 0.7991(8) -0.1519(3) 0.1697(3) 0.1020(10) Uani d . 1 1
H H12A 0.6742 -0.2072 0.2050 0.122 Uiso calc R 1 1
H H12B 0.8951 -0.1190 0.2173 0.122 Uiso calc R 1 1
H H12C 0.9246 -0.1993 0.1222 0.122 Uiso calc R 1 1
N N1 0.7874(3) 0.40967(14) 0.09326(12) 0.0468(4) Uani d . 1 1
H H1 0.8246 0.4179 0.0286 0.056 Uiso calc R 1 1
N N2 0.5378(3) 0.30759(14) 0.23047(12) 0.0452(4) Uani d . 1 1
N N3 1.0420(5) 0.5910(2) 0.37314(18) 0.0761(6) Uani d . 1 1
O O1 1.0717(3) 0.55469(13) 0.11167(11) 0.0575(4) Uani d . 1 1
O O2 0.6562(4) -0.04885(17) 0.11760(15) 0.0855(6) Uani d . 1 1
S S1 0.50676(11) 0.23771(5) 0.04486(4) 0.0547(2) Uani d . 1 1

loop_
_atom_site_aniso_label
_atom_site_aniso_U_11
_atom_site_aniso_U_22
_atom_site_aniso_U_33
_atom_site_aniso_U_12
_atom_site_aniso_U_13
_atom_site_aniso_U_23
C1 0.0492(9) 0.0408(9) 0.0385(10) -0.0040(7) -0.0042(8) 0.0019(7)
C2 0.0564(10) 0.0373(9) 0.0396(10) -0.0048(7) -0.0018(8) 0.0007(7)
C3 0.0553(10) 0.0365(9) 0.0393(10) -0.0011(7) -0.0048(8) -0.0003(7)
C4 0.0518(10) 0.0375(8) 0.0388(10) 0.0004(7) -0.0015(8) -0.0005(7)
C5 0.0637(12) 0.0444(10) 0.0473(11) -0.0056(8) -0.0067(9) -0.0014(9)
C6 0.0616(11) 0.0483(10) 0.0365(10) -0.0073(8) 0.0017(8) -0.0027(8)
C7 0.0479(10) 0.0544(10) 0.0402(10) -0.0077(8) -0.0033(8) 0.0033(8)
C8 0.0734(14) 0.0715(14) 0.0423(12) -0.0143(11) 0.0004(10) 0.0074(10)
C9 0.0608(14) 0.103(2) 0.0744(18) 0.0151(13) 0.0095(12) 0.0300(16)
C10 0.0606(12) 0.0580(12) 0.0512(12) -0.0167(9) 0.0002(9) -0.0007(9)
C11 0.0896(16) 0.0523(11) 0.0507(13) -0.0130(11) -0.0013(11) -0.0013(10)
C12 0.127(3) 0.0788(18) 0.096(3) 0.0192(17) -0.029(2) -0.0031(17)
N1 0.0598(9) 0.0449(8) 0.0347(8) -0.0099(7) -0.0015(7) 0.0027(6)
N2 0.0537(8) 0.0448(8) 0.0357(8) -0.0073(6) -0.0008(7) 0.0007(6)
N3 0.0948(15) 0.0671(12) 0.0729(15) -0.0169(11) -0.0209(12) -0.0147(11)
O1 0.0751(9) 0.0526(8) 0.0456(8) -0.0238(7) 0.0009(7) 0.0019(6)
O2 0.1202(15) 0.0712(11) 0.0588(11) 0.0131(10) -0.0080(10) -0.0074(9)
S1 0.0701(4) 0.0594(3) 0.0368(3) -0.0201(2) -0.0053(2) -0.0007(2)

loop_
_atom_type_symbol
_atom_type_description
_atom_type_scat_dispersion_real
_atom_type_scat_dispersion_imag
_atom_type_scat_source
C C 0.0033 0.0016 'International Tables Vol C Tables 4.2.6.8 and 6.1.1.4'
H H 0.0000 0.0000 'International Tables Vol C Tables 4.2.6.8 and 6.1.1.4'
N N 0.0061 0.0033 'International Tables Vol C Tables 4.2.6.8 and 6.1.1.4'
O O 0.0106 0.0060 'International Tables Vol C Tables 4.2.6.8 and 6.1.1.4'
S S 0.1246 0.1234 'International Tables Vol C Tables 4.2.6.8 and 6.1.1.4'

loop_
_geom_angle_atom_site_label_1
_geom_angle_atom_site_label_2
_geom_angle_atom_site_label_3
_geom_angle
N2 C1 N1 123.67(18)
N2 C1 S1 122.84(14)
N1 C1 S1 113.43(14)
O1 C2 N1 120.88(18)
O1 C2 C3 125.26(18)
N1 C2 C3 113.85(16)
C4 C3 C5 122.88(18)
C4 C3 C2 120.35(18)
C5 C3 C2 116.75(17)
N2 C4 C3 121.83(17)
N2 C4 C6 115.56(15)
C3 C4 C6 122.56(18)
N3 C5 C3 179.5(2)
C4 C6 C7 112.75(16)
C4 C6 H6A 109.0
C7 C6 H6A 109.0
C4 C6 H6B 109.0
C7 C6 H6B 109.0
H6A C6 H6B 107.8
C9 C7 C8 110.84(19)
C9 C7 C6 112.29(18)
C8 C7 C6 110.23(18)
C9 C7 H7 107.8
C8 C7 H7 107.8
C6 C7 H7 107.8
C7 C8 H8A 109.5
C7 C8 H8B 109.5
H8A C8 H8B 109.5
C7 C8 H8C 109.5
H8A C8 H8C 109.5
H8B C8 H8C 109.5
C7 C9 H9A 109.5
C7 C9 H9B 109.5
H9A C9 H9B 109.5
C7 C9 H9C 109.5
H9A C9 H9C 109.5
H9B C9 H9C 109.5
C11 C10 S1 115.59(16)
C11 C10 H10A 108.4
S1 C10 H10A 108.4
C11 C10 H10B 108.4
S1 C10 H10B 108.4
H10A C10 H10B 107.4
O2 C11 C10 110.6(2)
O2 C11 H11A 109.5
C10 C11 H11A 109.5
O2 C11 H11B 109.5
C10 C11 H11B 109.5
H11A C11 H11B 108.1
O2 C12 H12A 109.5
O2 C12 H12B 109.5
H12A C12 H12B 109.5
O2 C12 H12C 109.5
H12A C12 H12C 109.5
H12B C12 H12C 109.5
C1 N1 C2 122.62(16)
C1 N1 H1 118.7
C2 N1 H1 118.7
C1 N2 C4 117.66(16)
C11 O2 C12 112.2(2)
C1 S1 C10 102.06(10)

loop_
_geom_bond_atom_site_label_1
_geom_bond_atom_site_label_2
_geom_bond_distance
C1 N2 1.299(2)
C1 N1 1.359(2)
C1 S1 1.744(2)
C2 O1 1.232(2)
C2 N1 1.374(2)
C2 C3 1.434(3)
C3 C4 1.376(3)
C3 C5 1.425(3)
C4 N2 1.363(2)
C4 C6 1.496(3)
C5 N3 1.139(3)
C6 C7 1.530(3)
C6 H6A 0.9700
C6 H6B 0.9700
C7 C9 1.502(3)
C7 C8 1.510(3)
C7 H7 0.9800
C8 H8A 0.9600
C8 H8B 0.9600
C8 H8C 0.9600
C9 H9A 0.9600
C9 H9B 0.9600
C9 H9C 0.9600
C10 C11 1.505(3)
C10 S1 1.800(2)
C10 H10A 0.9700
C10 H10B 0.9700
C11 O2 1.376(3)
C11 H11A 0.9700
C11 H11B 0.9700
C12 O2 1.417(3)
C12 H12A 0.9600
C12 H12B 0.9600
C12 H12C 0.9600
N1 H1 0.8600

loop_
_geom_hbond_atom_site_label_D
_geom_hbond_atom_site_label_H
_geom_hbond_atom_site_label_A
_geom_hbond_site_symmetry_A
_geom_hbond_distance_DH
_geom_hbond_distance_HA
_geom_hbond_distance_DA
_geom_hbond_angle_DHA
N1 H1 O1 2_765 0.86 1.89 2.747(2) 175.1

loop_
_geom_torsion_atom_site_label_1
_geom_torsion_atom_site_label_2
_geom_torsion_atom_site_label_3
_geom_torsion_atom_site_label_4
_geom_torsion
O1 C2 C3 C4 -177.90(18)
N1 C2 C3 C4 0.9(3)
O1 C2 C3 C5 0.4(3)
N1 C2 C3 C5 179.25(15)
C5 C3 C4 N2 -179.28(17)
C2 C3 C4 N2 -1.1(3)
C5 C3 C4 C6 -1.9(3)
C2 C3 C4 C6 176.28(17)
N2 C4 C6 C7 53.7(2)
C3 C4 C6 C7 -123.80(19)
C4 C6 C7 C9 56.1(3)
C4 C6 C7 C8 -179.82(18)
S1 C10 C11 O2 -59.3(2)
N2 C1 N1 C2 1.5(3)
S1 C1 N1 C2 -175.81(14)
O1 C2 N1 C1 177.75(17)
C3 C2 N1 C1 -1.1(3)
N1 C1 N2 C4 -1.5(3)
S1 C1 N2 C4 175.58(13)
C3 C4 N2 C1 1.3(3)
C6 C4 N2 C1 -176.22(16)
C10 C11 O2 C12 -176.3(2)
N2 C1 S1 C10 -3.49(19)
N1 C1 S1 C10 173.88(14)
C11 C10 S1 C1 -70.78(19)

loop_
_cod_related_entry_id
_cod_related_entry_database
_cod_related_entry_code
1 ChemSpider 30657666
